data_2214330
loop_
_publ_author_name
'Beheshti, Azizolla'
'Clegg, William'
'Dale, Sophie H.'
'Hyvadi, Reza'

_publ_section_title
;\m~3~-Iodido-tri-\m~3~-sulfido-tris[(triphenylphosphine)silver(I)][thioxotungsten(VI)]
 dichloromethane 0.45-solvate
;
_journal_coeditor_code LH2438
_journal_issue 7
_journal_name_full 'Acta Crystallographica Section E'
_journal_page_first m1990
_journal_page_last m1991
_journal_paper_doi 10.1107/S1600536807030218
_journal_volume 63
_journal_year 2007
_chemical_formula_iupac '[W Ag3 I S4 (C18 H15 P)3], 0.45C H2 Cl2'
_chemical_formula_moiety 'C54 H45 Ag3 I P3 S4 W, 0.45(C H2 Cl2)'
_chemical_formula_sum 'C54.45 H45.9 Ag3 Cl0.9 I P3 S4 W'
_chemical_formula_weight 1587.63
_chemical_name_systematic
;
\m~3~-Iodido-tri-\m~3~-sulfido-
tris[(triphenylphosphine)silver(I)][thioxotungsten(VI)] dichloromethane
0.45-solvate
;
_space_group_IT_number 2
_symmetry_cell_setting triclinic
_symmetry_space_group_name_Hall '-P 1'
_symmetry_space_group_name_H-M 'P -1'
_atom_sites_solution_hydrogens geom
_atom_sites_solution_primary direct
_atom_sites_solution_secondary difmap
_audit_creation_method SHELXL-97
_cell_angle_alpha 74.671(8)
_cell_angle_beta 87.659(11)
_cell_angle_gamma 63.692(10)
_cell_formula_units_Z 2
_cell_length_a 12.113(3)
_cell_length_b 13.3231(14)
_cell_length_c 20.0301(14)
_cell_measurement_reflns_used 643
_cell_measurement_temperature 150(2)
_cell_measurement_theta_max 27.50
_cell_measurement_theta_min 2.50
_cell_volume 2783.7(8)
_computing_cell_refinement 'EvalCCD (Duisenberg <i>et al.</i>,  2003)'
_computing_data_collection 'COLLECT (Nonius, 1998)'
_computing_data_reduction EvalCCD
_computing_molecular_graphics SHELXTL
_computing_publication_material 'SHELXTL and local programs'
_computing_structure_refinement SHELXTL
_computing_structure_solution 'SHELXTL (Sheldrick, 2005)'
_diffrn_ambient_temperature 150(2)
_diffrn_measured_fraction_theta_full 0.973
_diffrn_measured_fraction_theta_max 0.973
_diffrn_measurement_device_type 'Nonius KappaCCD'
_diffrn_measurement_method '\f and \w'
_diffrn_radiation_monochromator graphite
_diffrn_radiation_source 'fine-focus sealed tube'
_diffrn_radiation_type MoK\a
_diffrn_radiation_wavelength 0.71073
_diffrn_reflns_av_R_equivalents 0.0487
_diffrn_reflns_av_sigmaI/netI 0.0502
_diffrn_reflns_limit_h_max 15
_diffrn_reflns_limit_h_min -15
_diffrn_reflns_limit_k_max 17
_diffrn_reflns_limit_k_min -16
_diffrn_reflns_limit_l_max 26
_diffrn_reflns_limit_l_min -25
_diffrn_reflns_number 38642
_diffrn_reflns_theta_full 27.50
_diffrn_reflns_theta_max 27.50
_diffrn_reflns_theta_min 4.35
_diffrn_standards_number 0
_exptl_absorpt_coefficient_mu 3.968
_exptl_absorpt_correction_T_max 0.545
_exptl_absorpt_correction_T_min 0.321
_exptl_absorpt_correction_type numerical
_exptl_absorpt_process_details '(SHELXTL; Sheldrick, 2005)'
_exptl_crystal_colour Yellow
_exptl_crystal_density_diffrn 1.894
_exptl_crystal_density_method 'not measured'
_exptl_crystal_description Block
_exptl_crystal_F_000 1530
_exptl_crystal_size_max 0.37
_exptl_crystal_size_mid 0.22
_exptl_crystal_size_min 0.18
_refine_diff_density_max 1.213
_refine_diff_density_min -0.984
_refine_ls_extinction_coef 0.00081(14)
_refine_ls_extinction_method none
_refine_ls_goodness_of_fit_ref 0.984
_refine_ls_hydrogen_treatment constr
_refine_ls_matrix_type full
_refine_ls_number_parameters 614
_refine_ls_number_reflns 12444
_refine_ls_number_restraints 0
_refine_ls_restrained_S_all 0.984
_refine_ls_R_factor_all 0.0426
_refine_ls_R_factor_gt 0.0280
_refine_ls_shift/su_max 0.001
_refine_ls_shift/su_mean 0.000
_refine_ls_structure_factor_coef Fsqd
_refine_ls_weighting_details 'w=1/[\s^2^(Fo^2^)+(0.0275P)^2^+1.8123P] where P=(Fo^2^+2Fc^2^)/3'
_refine_ls_weighting_scheme calc
_refine_ls_wR_factor_gt 0.0620
_refine_ls_wR_factor_ref 0.0679
_reflns_number_gt 10245
_reflns_number_total 12444
_reflns_threshold_expression I>2\s(I)
_cod_data_source_file lh2438.cif
_cod_data_source_block I
_cod_database_code 2214330
_cod_database_fobs_code 2214330

loop_
_symmetry_equiv_pos_as_xyz
'x, y, z'
'-x, -y, -z'

loop_
_atom_site_type_symbol
_atom_site_label
_atom_site_fract_x
_atom_site_fract_y
_atom_site_fract_z
_atom_site_U_iso_or_equiv
_atom_site_adp_type
_atom_site_calc_flag
_atom_site_refinement_flags
_atom_site_occupancy
W W 0.105460(12) 0.535347(11) 0.148656(7) 0.01491(4) Uani d . 1
Ag Ag1 0.25207(3) 0.58341(3) 0.240876(15) 0.02614(7) Uani d . 1
Ag Ag2 0.17124(3) 0.35043(2) 0.282604(15) 0.03036(8) Uani d . 1
Ag Ag3 0.37164(3) 0.35425(2) 0.156496(17) 0.02844(7) Uani d . 1
S S1 0.04814(8) 0.57272(8) 0.25178(5) 0.01983(18) Uani d . 1
S S2 0.16114(9) 0.34801(8) 0.15507(5) 0.02232(19) Uani d . 1
S S3 0.25794(8) 0.58312(7) 0.11261(5) 0.01902(18) Uani d . 1
S S4 -0.05180(9) 0.63984(9) 0.07374(5) 0.0313(2) Uani d . 1
I I 0.43103(2) 0.326826(19) 0.307325(12) 0.02289(6) Uani d . 1
P P1 0.32368(8) 0.68707(8) 0.29432(5) 0.01763(19) Uani d . 1
C C1 0.3168(3) 0.6609(3) 0.38846(19) 0.0203(7) Uani d . 1
C C2 0.3521(3) 0.5466(3) 0.42839(19) 0.0242(8) Uani d . 1
H H2 0.3747 0.4864 0.4061 0.029 Uiso calc R 1
C C3 0.3546(4) 0.5203(3) 0.5001(2) 0.0300(9) Uani d . 1
H H3 0.3802 0.4419 0.5266 0.036 Uiso calc R 1
C C4 0.3204(4) 0.6067(4) 0.5335(2) 0.0315(9) Uani d . 1
H H4 0.3211 0.5884 0.5827 0.038 Uiso calc R 1
C C5 0.2849(4) 0.7202(4) 0.4944(2) 0.0335(10) Uani d . 1
H H5 0.2612 0.7803 0.5169 0.040 Uiso calc R 1
C C6 0.2836(4) 0.7473(3) 0.4220(2) 0.0268(8) Uani d . 1
H H6 0.2599 0.8255 0.3957 0.032 Uiso calc R 1
C C7 0.2375(3) 0.8447(3) 0.26030(19) 0.0227(8) Uani d . 1
C C8 0.1089(4) 0.8910(4) 0.2542(2) 0.0358(10) Uani d . 1
H H8 0.0708 0.8406 0.2657 0.043 Uiso calc R 1
C C9 0.0363(4) 1.0109(4) 0.2313(2) 0.0454(12) Uani d . 1
H H9 -0.0513 1.0423 0.2284 0.054 Uiso calc R 1
C C10 0.0915(5) 1.0837(4) 0.2129(2) 0.0433(12) Uani d . 1
H H10 0.0419 1.1657 0.1978 0.052 Uiso calc R 1
C C11 0.2174(5) 1.0387(3) 0.2161(2) 0.0400(11) Uani d . 1
H H11 0.2547 1.0895 0.2018 0.048 Uiso calc R 1
C C12 0.2914(4) 0.9193(3) 0.2400(2) 0.0299(9) Uani d . 1
H H12 0.3789 0.8889 0.2424 0.036 Uiso calc R 1
C C13 0.4860(3) 0.6514(3) 0.28289(18) 0.0183(7) Uani d . 1
C C14 0.5505(4) 0.6868(3) 0.32088(19) 0.0252(8) Uani d . 1
H H14 0.5108 0.7261 0.3547 0.030 Uiso calc R 1
C C15 0.6706(4) 0.6648(4) 0.3094(2) 0.0336(10) Uani d . 1
H H15 0.7132 0.6908 0.3341 0.040 Uiso calc R 1
C C16 0.7295(4) 0.6042(4) 0.2612(2) 0.0398(11) Uani d . 1
H H16 0.8124 0.5893 0.2530 0.048 Uiso calc R 1
C C17 0.6687(4) 0.5656(4) 0.2255(2) 0.0361(10) Uani d . 1
H H17 0.7103 0.5227 0.1935 0.043 Uiso calc R 1
C C18 0.5467(3) 0.5893(3) 0.2362(2) 0.0270(8) Uani d . 1
H H18 0.5047 0.5628 0.2114 0.032 Uiso calc R 1
P P2 0.14681(9) 0.22050(8) 0.38378(5) 0.02021(19) Uani d . 1
C C19 0.1090(3) 0.2784(3) 0.45942(18) 0.0209(8) Uani d . 1
C C20 0.1687(3) 0.3413(3) 0.47205(19) 0.0242(8) Uani d . 1
H H20 0.2253 0.3547 0.4410 0.029 Uiso calc R 1
C C21 0.1456(4) 0.3843(3) 0.5299(2) 0.0290(9) Uani d . 1
H H21 0.1859 0.4275 0.5381 0.035 Uiso calc R 1
C C22 0.0646(4) 0.3645(3) 0.5754(2) 0.0294(9) Uani d . 1
H H22 0.0499 0.3934 0.6151 0.035 Uiso calc R 1
C C23 0.0042(4) 0.3028(3) 0.5636(2) 0.0306(9) Uani d . 1
H H23 -0.0519 0.2896 0.5950 0.037 Uiso calc R 1
C C24 0.0260(4) 0.2599(3) 0.5053(2) 0.0272(8) Uani d . 1
H H24 -0.0159 0.2180 0.4970 0.033 Uiso calc R 1
C C25 0.0217(3) 0.1831(3) 0.37216(18) 0.0208(8) Uani d . 1
C C26 -0.0861(4) 0.2707(3) 0.3318(2) 0.0302(9) Uani d . 1
H H26 -0.0904 0.3449 0.3095 0.036 Uiso calc R 1
C C27 -0.1862(4) 0.2500(4) 0.3242(2) 0.0349(10) Uani d . 1
H H27 -0.2592 0.3101 0.2969 0.042 Uiso calc R 1
C C28 -0.1806(4) 0.1417(4) 0.3563(2) 0.0331(10) Uani d . 1
H H28 -0.2500 0.1278 0.3515 0.040 Uiso calc R 1
C C29 -0.0741(4) 0.0546(4) 0.3949(2) 0.0336(10) Uani d . 1
H H29 -0.0697 -0.0200 0.4160 0.040 Uiso calc R 1
C C30 0.0277(4) 0.0744(3) 0.4037(2) 0.0263(8) Uani d . 1
H H30 0.1004 0.0139 0.4310 0.032 Uiso calc R 1
C C31 0.2853(3) 0.0832(3) 0.4146(2) 0.0222(8) Uani d . 1
C C32 0.3116(4) 0.0162(3) 0.4846(2) 0.0302(9) Uani d . 1
H H32 0.2557 0.0424 0.5179 0.036 Uiso calc R 1
C C33 0.4182(4) -0.0872(4) 0.5048(2) 0.0388(11) Uani d . 1
H H33 0.4352 -0.1327 0.5519 0.047 Uiso calc R 1
C C34 0.4995(4) -0.1242(4) 0.4570(3) 0.0440(12) Uani d . 1
H H34 0.5724 -0.1959 0.4713 0.053 Uiso calc R 1
C C35 0.4775(4) -0.0600(4) 0.3889(3) 0.0406(11) Uani d . 1
H H35 0.5354 -0.0868 0.3565 0.049 Uiso calc R 1
C C36 0.3702(4) 0.0449(3) 0.3669(2) 0.0289(9) Uani d . 1
H H36 0.3551 0.0899 0.3198 0.035 Uiso calc R 1
P P3 0.55628(8) 0.23800(8) 0.10917(5) 0.02003(19) Uani d . 1
C C37 0.6526(3) 0.0897(3) 0.16250(19) 0.0194(7) Uani d . 1
C C38 0.6651(4) 0.0684(3) 0.2341(2) 0.0330(10) Uani d . 1
H H38 0.6211 0.1305 0.2544 0.040 Uiso calc R 1
C C39 0.7405(4) -0.0420(3) 0.2768(2) 0.0363(10) Uani d . 1
H H39 0.7479 -0.0551 0.3258 0.044 Uiso calc R 1
C C40 0.8041(4) -0.1317(3) 0.2475(2) 0.0289(9) Uani d . 1
H H40 0.8568 -0.2070 0.2763 0.035 Uiso calc R 1
C C41 0.7920(4) -0.1133(3) 0.1771(2) 0.0432(12) Uani d . 1
H H41 0.8357 -0.1761 0.1573 0.052 Uiso calc R 1
C C42 0.7158(4) -0.0028(3) 0.1343(2) 0.0387(11) Uani d . 1
H H42 0.7072 0.0091 0.0855 0.046 Uiso calc R 1
C C43 0.5242(3) 0.2135(3) 0.02780(19) 0.0227(8) Uani d . 1
C C44 0.4232(4) 0.1924(3) 0.0225(2) 0.0329(9) Uani d . 1
H H44 0.3703 0.1959 0.0591 0.039 Uiso calc R 1
C C45 0.3990(4) 0.1662(4) -0.0364(3) 0.0433(11) Uani d . 1
H H45 0.3303 0.1508 -0.0398 0.052 Uiso calc R 1
C C46 0.4756(5) 0.1626(4) -0.0901(3) 0.0478(12) Uani d . 1
H H46 0.4595 0.1440 -0.1301 0.057 Uiso calc R 1
C C47 0.5745(5) 0.1857(4) -0.0858(2) 0.0435(11) Uani d . 1
H H47 0.6257 0.1843 -0.1231 0.052 Uiso calc R 1
C C48 0.5998(4) 0.2113(3) -0.0268(2) 0.0307(9) Uani d . 1
H H48 0.6683 0.2271 -0.0237 0.037 Uiso calc R 1
C C49 0.6616(3) 0.3046(3) 0.09070(18) 0.0217(8) Uani d . 1
C C50 0.6130(4) 0.4248(3) 0.0786(2) 0.0274(8) Uani d . 1
H H50 0.5268 0.4701 0.0800 0.033 Uiso calc R 1
C C51 0.6905(4) 0.4789(3) 0.0644(2) 0.0331(9) Uani d . 1
H H51 0.6564 0.5610 0.0559 0.040 Uiso calc R 1
C C52 0.8155(4) 0.4147(4) 0.0625(2) 0.0326(9) Uani d . 1
H H52 0.8677 0.4521 0.0535 0.039 Uiso calc R 1
C C53 0.8652(4) 0.2947(4) 0.0739(2) 0.0312(9) Uani d . 1
H H53 0.9513 0.2500 0.0718 0.037 Uiso calc R 1
C C54 0.7887(3) 0.2403(3) 0.0882(2) 0.0280(9) Uani d . 1
H H54 0.8232 0.1582 0.0965 0.034 Uiso calc R 1
Cl Cl 1.0901(3) 0.0109(3) 0.0356(2) 0.182(3) Uani d P 0.898(9)
C C55 0.9850(12) 0.0868(12) -0.0452(9) 0.092(6) Uani d P 0.449(4)
H H55A 0.9249 0.1672 -0.0459 0.111 Uiso calc PR 0.449(4)
H H55B 1.0308 0.0882 -0.0873 0.111 Uiso calc PR 0.449(4)

loop_
_atom_site_aniso_label
_atom_site_aniso_U_11
_atom_site_aniso_U_22
_atom_site_aniso_U_33
_atom_site_aniso_U_12
_atom_site_aniso_U_13
_atom_site_aniso_U_23
W 0.01416(8) 0.01395(7) 0.01676(7) -0.00668(6) 0.00146(5) -0.00376(5)
Ag1 0.02735(16) 0.03518(17) 0.02890(16) -0.02200(14) 0.00552(12) -0.01526(13)
Ag2 0.04511(19) 0.02228(15) 0.02184(15) -0.01689(14) 0.00866(13) -0.00086(12)
Ag3 0.02171(16) 0.02078(15) 0.03969(18) -0.00569(12) 0.01081(13) -0.01155(13)
S1 0.0169(4) 0.0212(4) 0.0242(5) -0.0092(4) 0.0078(3) -0.0104(4)
S2 0.0280(5) 0.0185(4) 0.0258(5) -0.0137(4) 0.0043(4) -0.0089(4)
S3 0.0196(5) 0.0173(4) 0.0197(4) -0.0094(4) 0.0049(3) -0.0029(3)
S4 0.0236(5) 0.0308(5) 0.0320(6) -0.0084(4) -0.0086(4) -0.0021(4)
I 0.02200(13) 0.01956(12) 0.02312(13) -0.00603(10) 0.00018(9) -0.00527(9)
P1 0.0166(5) 0.0186(5) 0.0205(5) -0.0101(4) 0.0028(3) -0.0061(4)
C1 0.0201(19) 0.0212(18) 0.0222(19) -0.0111(15) 0.0039(14) -0.0070(15)
C2 0.026(2) 0.0240(19) 0.024(2) -0.0136(16) 0.0041(15) -0.0056(16)
C3 0.028(2) 0.030(2) 0.027(2) -0.0133(18) 0.0026(16) 0.0009(17)
C4 0.030(2) 0.045(3) 0.021(2) -0.018(2) 0.0048(16) -0.0080(18)
C5 0.039(2) 0.041(2) 0.028(2) -0.020(2) 0.0113(18) -0.0184(19)
C6 0.031(2) 0.025(2) 0.027(2) -0.0135(17) 0.0047(16) -0.0111(16)
C7 0.026(2) 0.0211(19) 0.0200(19) -0.0088(16) 0.0016(15) -0.0069(15)
C8 0.024(2) 0.037(2) 0.034(2) -0.0096(19) 0.0050(17) 0.0030(19)
C9 0.029(2) 0.041(3) 0.037(3) 0.005(2) 0.0020(19) -0.002(2)
C10 0.052(3) 0.021(2) 0.036(3) 0.002(2) -0.008(2) -0.0063(19)
C11 0.059(3) 0.021(2) 0.038(3) -0.018(2) -0.010(2) -0.0034(18)
C12 0.034(2) 0.023(2) 0.034(2) -0.0143(18) -0.0036(18) -0.0066(17)
C13 0.0166(18) 0.0184(17) 0.0188(18) -0.0097(15) 0.0005(13) 0.0001(14)
C14 0.028(2) 0.028(2) 0.0212(19) -0.0157(17) -0.0014(15) -0.0048(16)
C15 0.028(2) 0.039(2) 0.036(2) -0.022(2) -0.0080(18) -0.0006(19)
C16 0.018(2) 0.044(3) 0.050(3) -0.014(2) 0.0038(19) -0.001(2)
C17 0.027(2) 0.039(2) 0.042(3) -0.014(2) 0.0114(19) -0.014(2)
C18 0.025(2) 0.031(2) 0.027(2) -0.0131(18) 0.0035(16) -0.0107(17)
P2 0.0224(5) 0.0175(5) 0.0189(5) -0.0093(4) 0.0024(4) -0.0016(4)
C19 0.0211(19) 0.0179(18) 0.0204(19) -0.0075(15) 0.0013(14) -0.0025(14)
C20 0.023(2) 0.026(2) 0.023(2) -0.0125(17) 0.0043(15) -0.0042(16)
C21 0.028(2) 0.027(2) 0.031(2) -0.0122(18) -0.0014(17) -0.0075(17)
C22 0.028(2) 0.028(2) 0.022(2) -0.0044(17) 0.0003(16) -0.0069(16)
C23 0.026(2) 0.036(2) 0.027(2) -0.0132(18) 0.0099(16) -0.0074(18)
C24 0.026(2) 0.029(2) 0.030(2) -0.0164(18) 0.0043(16) -0.0064(17)
C25 0.025(2) 0.0205(18) 0.0159(18) -0.0101(16) -0.0001(14) -0.0042(14)
C26 0.030(2) 0.023(2) 0.031(2) -0.0094(17) -0.0072(17) 0.0006(17)
C27 0.029(2) 0.033(2) 0.037(3) -0.0099(19) -0.0058(18) -0.0071(19)
C28 0.029(2) 0.043(3) 0.037(2) -0.021(2) 0.0017(18) -0.017(2)
C29 0.041(3) 0.032(2) 0.037(2) -0.026(2) 0.0030(19) -0.0072(19)
C30 0.026(2) 0.022(2) 0.027(2) -0.0113(17) -0.0017(16) -0.0003(16)
C31 0.0197(19) 0.0176(18) 0.028(2) -0.0093(15) -0.0018(15) -0.0025(15)
C32 0.030(2) 0.027(2) 0.030(2) -0.0143(18) -0.0019(17) 0.0007(17)
C33 0.037(3) 0.026(2) 0.045(3) -0.012(2) -0.019(2) 0.0029(19)
C34 0.027(2) 0.021(2) 0.078(4) -0.0050(19) -0.012(2) -0.012(2)
C35 0.031(2) 0.036(2) 0.067(3) -0.017(2) 0.012(2) -0.030(2)
C36 0.027(2) 0.024(2) 0.037(2) -0.0119(17) 0.0080(17) -0.0120(17)
P3 0.0187(5) 0.0153(4) 0.0220(5) -0.0040(4) 0.0030(4) -0.0053(4)
C37 0.0191(18) 0.0171(17) 0.0217(19) -0.0083(15) 0.0048(14) -0.0052(14)
C38 0.038(2) 0.0189(19) 0.028(2) 0.0028(17) -0.0044(18) -0.0102(17)
C39 0.042(3) 0.030(2) 0.021(2) -0.0032(19) -0.0021(18) -0.0040(17)
C40 0.029(2) 0.0180(19) 0.034(2) -0.0092(17) -0.0018(17) -0.0004(16)
C41 0.056(3) 0.018(2) 0.040(3) 0.001(2) -0.002(2) -0.0139(19)
C42 0.056(3) 0.021(2) 0.027(2) -0.004(2) 0.003(2) -0.0098(17)
C43 0.0198(19) 0.0166(18) 0.023(2) -0.0013(15) -0.0009(15) -0.0047(15)
C44 0.031(2) 0.027(2) 0.038(2) -0.0101(18) 0.0007(18) -0.0077(18)
C45 0.039(3) 0.045(3) 0.049(3) -0.018(2) -0.006(2) -0.018(2)
C46 0.059(3) 0.048(3) 0.031(3) -0.017(3) -0.010(2) -0.013(2)
C47 0.053(3) 0.052(3) 0.023(2) -0.021(2) 0.005(2) -0.011(2)
C48 0.034(2) 0.034(2) 0.023(2) -0.0154(19) 0.0020(17) -0.0057(17)
C49 0.0218(19) 0.0220(19) 0.0184(18) -0.0079(16) 0.0012(14) -0.0043(15)
C50 0.027(2) 0.0207(19) 0.031(2) -0.0076(17) 0.0029(16) -0.0066(16)
C51 0.042(3) 0.023(2) 0.035(2) -0.0167(19) 0.0056(19) -0.0067(17)
C52 0.045(3) 0.042(2) 0.022(2) -0.030(2) 0.0044(18) -0.0062(18)
C53 0.023(2) 0.037(2) 0.030(2) -0.0130(18) -0.0003(16) -0.0020(18)
C54 0.024(2) 0.025(2) 0.033(2) -0.0100(17) 0.0039(16) -0.0072(17)
Cl 0.096(2) 0.203(4) 0.203(4) 0.028(2) -0.019(2) -0.152(3)
C55 0.042(8) 0.072(10) 0.119(14) -0.006(7) 0.044(9) 0.001(9)

loop_
_atom_type_symbol
_atom_type_description
_atom_type_scat_dispersion_real
_atom_type_scat_dispersion_imag
_atom_type_scat_source
C C 0.0033 0.0016 'International Tables Vol C Tables 4.2.6.8 and 6.1.1.4'
H H 0.0000 0.0000 'International Tables Vol C Tables 4.2.6.8 and 6.1.1.4'
P P 0.1023 0.0942 'International Tables Vol C Tables 4.2.6.8 and 6.1.1.4'
S S 0.1246 0.1234 'International Tables Vol C Tables 4.2.6.8 and 6.1.1.4'
Ag Ag -0.8971 1.1015 'International Tables Vol C Tables 4.2.6.8 and 6.1.1.4'
I I -0.4742 1.8119 'International Tables Vol C Tables 4.2.6.8 and 6.1.1.4'
W W -0.8490 6.8722 'International Tables Vol C Tables 4.2.6.8 and 6.1.1.4'
Cl Cl 0.1484 0.1585 'International Tables Vol C Tables 4.2.6.8 and 6.1.1.4'

loop_
_geom_angle_atom_site_label_1
_geom_angle_atom_site_label_2
_geom_angle_atom_site_label_3
_geom_angle_site_symmetry_1
_geom_angle_site_symmetry_3
_geom_angle
_geom_angle_publ_flag
S1 W S2 . . 111.00(3) y
S1 W S3 . . 110.99(3) y
S1 W S4 . . 107.87(4) y
S2 W S3 . . 110.95(3) y
S2 W S4 . . 107.43(4) y
S3 W S4 . . 108.45(4) y
S1 Ag1 S3 . . 93.35(3) y
S1 Ag1 I . . 99.88(3) y
S1 Ag1 P1 . . 128.00(3) y
S3 Ag1 I . . 99.25(2) y
S3 Ag1 P1 . . 126.77(3) y
I Ag1 P1 . . 103.73(3) y
S1 Ag2 S2 . . 92.71(3) y
S1 Ag2 I . . 99.23(3) y
S1 Ag2 P2 . . 123.93(3) y
S2 Ag2 I . . 103.11(3) y
S2 Ag2 P2 . . 128.24(3) y
I Ag2 P2 . . 104.95(3) y
S2 Ag3 S3 . . 90.19(3) y
S2 Ag3 I . . 103.92(3) y
S2 Ag3 P3 . . 126.86(3) y
S3 Ag3 I . . 98.97(2) y
S3 Ag3 P3 . . 122.69(3) y
I Ag3 P3 . . 109.54(3) y
W S1 Ag1 . . 76.58(3) y
W S1 Ag2 . . 75.80(3) y
Ag1 S1 Ag2 . . 88.04(3) y
W S2 Ag2 . . 75.89(3) y
W S2 Ag3 . . 77.27(3) y
Ag2 S2 Ag3 . . 83.52(3) y
W S3 Ag1 . . 76.20(3) y
W S3 Ag3 . . 76.44(3) y
Ag1 S3 Ag3 . . 87.30(3) y
Ag1 I Ag2 . . 70.505(16) y
Ag1 I Ag3 . . 72.199(14) y
Ag2 I Ag3 . . 68.704(14) y
Ag1 P1 C1 . . 116.19(11) ?
Ag1 P1 C7 . . 113.08(12) ?
Ag1 P1 C13 . . 112.69(12) ?
C1 P1 C7 . . 104.13(16) ?
C1 P1 C13 . . 103.49(16) ?
C7 P1 C13 . . 106.22(16) ?
P1 C1 C2 . . 117.8(3) ?
P1 C1 C6 . . 123.5(3) ?
C2 C1 C6 . . 118.6(3) ?
C1 C2 H2 . . 119.7 ?
C1 C2 C3 . . 120.6(4) ?
H2 C2 C3 . . 119.7 ?
C2 C3 H3 . . 119.6 ?
C2 C3 C4 . . 120.7(4) ?
H3 C3 C4 . . 119.6 ?
C3 C4 H4 . . 120.4 ?
C3 C4 C5 . . 119.2(4) ?
H4 C4 C5 . . 120.4 ?
C4 C5 H5 . . 119.7 ?
C4 C5 C6 . . 120.5(4) ?
H5 C5 C6 . . 119.7 ?
C1 C6 C5 . . 120.4(4) ?
C1 C6 H6 . . 119.8 ?
C5 C6 H6 . . 119.8 ?
P1 C7 C8 . . 116.6(3) ?
P1 C7 C12 . . 124.4(3) ?
C8 C7 C12 . . 119.0(4) ?
C7 C8 H8 . . 119.9 ?
C7 C8 C9 . . 120.2(4) ?
H8 C8 C9 . . 119.9 ?
C8 C9 H9 . . 120.0 ?
C8 C9 C10 . . 119.9(4) ?
H9 C9 C10 . . 120.0 ?
C9 C10 H10 . . 119.9 ?
C9 C10 C11 . . 120.2(4) ?
H10 C10 C11 . . 119.9 ?
C10 C11 H11 . . 119.6 ?
C10 C11 C12 . . 120.7(4) ?
H11 C11 C12 . . 119.6 ?
C7 C12 C11 . . 119.9(4) ?
C7 C12 H12 . . 120.0 ?
C11 C12 H12 . . 120.0 ?
P1 C13 C14 . . 120.8(3) ?
P1 C13 C18 . . 119.9(3) ?
C14 C13 C18 . . 119.3(3) ?
C13 C14 H14 . . 119.8 ?
C13 C14 C15 . . 120.3(4) ?
H14 C14 C15 . . 119.8 ?
C14 C15 H15 . . 120.2 ?
C14 C15 C16 . . 119.6(4) ?
H15 C15 C16 . . 120.2 ?
C15 C16 H16 . . 119.7 ?
C15 C16 C17 . . 120.6(4) ?
H16 C16 C17 . . 119.7 ?
C16 C17 H17 . . 120.0 ?
C16 C17 C18 . . 120.0(4) ?
H17 C17 C18 . . 120.0 ?
C13 C18 C17 . . 120.2(4) ?
C13 C18 H18 . . 119.9 ?
C17 C18 H18 . . 119.9 ?
Ag2 P2 C19 . . 114.01(12) ?
Ag2 P2 C25 . . 113.98(12) ?
Ag2 P2 C31 . . 113.57(12) ?
C19 P2 C25 . . 103.73(16) ?
C19 P2 C31 . . 104.17(17) ?
C25 P2 C31 . . 106.36(16) ?
P2 C19 C20 . . 118.0(3) ?
P2 C19 C24 . . 122.7(3) ?
C20 C19 C24 . . 119.2(3) ?
C19 C20 H20 . . 119.9 ?
C19 C20 C21 . . 120.2(3) ?
H20 C20 C21 . . 119.9 ?
C20 C21 H21 . . 119.9 ?
C20 C21 C22 . . 120.3(4) ?
H21 C21 C22 . . 119.9 ?
C21 C22 H22 . . 119.8 ?
C21 C22 C23 . . 120.4(4) ?
H22 C22 C23 . . 119.8 ?
C22 C23 H23 . . 120.0 ?
C22 C23 C24 . . 119.9(4) ?
H23 C23 C24 . . 120.0 ?
C19 C24 C23 . . 120.1(3) ?
C19 C24 H24 . . 120.0 ?
C23 C24 H24 . . 120.0 ?
P2 C25 C26 . . 117.6(3) ?
P2 C25 C30 . . 123.1(3) ?
C26 C25 C30 . . 119.3(3) ?
C25 C26 H26 . . 119.8 ?
C25 C26 C27 . . 120.4(4) ?
H26 C26 C27 . . 119.8 ?
C26 C27 H27 . . 119.9 ?
C26 C27 C28 . . 120.2(4) ?
H27 C27 C28 . . 119.9 ?
C27 C28 H28 . . 120.2 ?
C27 C28 C29 . . 119.6(4) ?
H28 C28 C29 . . 120.2 ?
C28 C29 H29 . . 119.6 ?
C28 C29 C30 . . 120.9(4) ?
H29 C29 C30 . . 119.6 ?
C25 C30 C29 . . 119.5(4) ?
C25 C30 H30 . . 120.2 ?
C29 C30 H30 . . 120.2 ?
P2 C31 C32 . . 122.9(3) ?
P2 C31 C36 . . 118.2(3) ?
C32 C31 C36 . . 119.0(3) ?
C31 C32 H32 . . 119.9 ?
C31 C32 C33 . . 120.1(4) ?
H32 C32 C33 . . 119.9 ?
C32 C33 H33 . . 120.0 ?
C32 C33 C34 . . 120.0(4) ?
H33 C33 C34 . . 120.0 ?
C33 C34 H34 . . 119.4 ?
C33 C34 C35 . . 121.2(4) ?
H34 C34 C35 . . 119.4 ?
C34 C35 H35 . . 120.0 ?
C34 C35 C36 . . 120.1(4) ?
H35 C35 C36 . . 120.0 ?
C31 C36 C35 . . 119.6(4) ?
C31 C36 H36 . . 120.2 ?
C35 C36 H36 . . 120.2 ?
Ag3 P3 C37 . . 117.03(12) ?
Ag3 P3 C43 . . 113.15(12) ?
Ag3 P3 C49 . . 112.36(12) ?
C37 P3 C43 . . 102.27(16) ?
C37 P3 C49 . . 104.46(16) ?
C43 P3 C49 . . 106.46(17) ?
P3 C37 C38 . . 119.1(3) ?
P3 C37 C42 . . 122.7(3) ?
C38 C37 C42 . . 118.2(3) ?
C37 C38 H38 . . 119.3 ?
C37 C38 C39 . . 121.4(4) ?
H38 C38 C39 . . 119.3 ?
C38 C39 H39 . . 120.4 ?
C38 C39 C40 . . 119.3(4) ?
H39 C39 C40 . . 120.4 ?
C39 C40 H40 . . 119.8 ?
C39 C40 C41 . . 120.4(4) ?
H40 C40 C41 . . 119.8 ?
C40 C41 H41 . . 119.9 ?
C40 C41 C42 . . 120.3(4) ?
H41 C41 C42 . . 119.9 ?
C37 C42 C41 . . 120.3(4) ?
C37 C42 H42 . . 119.8 ?
C41 C42 H42 . . 119.8 ?
P3 C43 C44 . . 117.7(3) ?
P3 C43 C48 . . 122.4(3) ?
C44 C43 C48 . . 119.8(4) ?
C43 C44 H44 . . 120.0 ?
C43 C44 C45 . . 120.1(4) ?
H44 C44 C45 . . 120.0 ?
C44 C45 H45 . . 120.1 ?
C44 C45 C46 . . 119.7(4) ?
H45 C45 C46 . . 120.1 ?
C45 C46 H46 . . 119.7 ?
C45 C46 C47 . . 120.5(4) ?
H46 C46 C47 . . 119.7 ?
C46 C47 H47 . . 120.0 ?
C46 C47 C48 . . 120.0(4) ?
H47 C47 C48 . . 120.0 ?
C43 C48 C47 . . 119.8(4) ?
C43 C48 H48 . . 120.1 ?
C47 C48 H48 . . 120.1 ?
P3 C49 C50 . . 118.5(3) ?
P3 C49 C54 . . 122.9(3) ?
C50 C49 C54 . . 118.6(3) ?
C49 C50 H50 . . 119.9 ?
C49 C50 C51 . . 120.2(4) ?
H50 C50 C51 . . 119.9 ?
C50 C51 H51 . . 119.6 ?
C50 C51 C52 . . 120.8(4) ?
H51 C51 C52 . . 119.6 ?
C51 C52 H52 . . 120.2 ?
C51 C52 C53 . . 119.7(4) ?
H52 C52 C53 . . 120.2 ?
C52 C53 H53 . . 120.1 ?
C52 C53 C54 . . 119.9(4) ?
H53 C53 C54 . . 120.1 ?
C49 C54 C53 . . 120.9(4) ?
C49 C54 H54 . . 119.6 ?
C53 C54 H54 . . 119.6 ?
C55 Cl C55 . 2_755 81.4(7) ?
Cl C55 Cl . 2_755 98.6(7) ?
Cl C55 H55A . . 112.1 ?
Cl C55 H55A 2_755 . 112.1 ?
Cl C55 H55B . . 112.1 ?
Cl C55 H55B 2_755 . 112.1 ?
H55A C55 H55B . . 109.7 ?

loop_
_geom_bond_atom_site_label_1
_geom_bond_atom_site_label_2
_geom_bond_site_symmetry_2
_geom_bond_distance
_geom_bond_publ_flag
W S1 . 2.2621(9) y
W S2 . 2.2464(9) y
W S3 . 2.2423(10) y
W S4 . 2.1440(11) y
Ag1 S1 . 2.5341(11) y
Ag1 S3 . 2.5683(9) y
Ag1 I . 3.0689(7) y
Ag1 P1 . 2.3927(9) y
Ag2 S1 . 2.5631(10) y
Ag2 S2 . 2.5718(10) y
Ag2 I . 3.0683(9) y
Ag2 P2 . 2.3961(10) y
Ag3 S2 . 2.5892(11) y
Ag3 S3 . 2.6319(10) y
Ag3 I . 3.0231(5) y
Ag3 P3 . 2.4150(10) y
P1 C1 . 1.830(4) ?
P1 C7 . 1.823(4) ?
P1 C13 . 1.827(4) ?
C1 C2 . 1.396(5) ?
C1 C6 . 1.385(5) ?
C2 H2 . 0.950 ?
C2 C3 . 1.383(5) ?
C3 H3 . 0.950 ?
C3 C4 . 1.381(5) ?
C4 H4 . 0.950 ?
C4 C5 . 1.382(6) ?
C5 H5 . 0.950 ?
C5 C6 . 1.396(5) ?
C6 H6 . 0.950 ?
C7 C8 . 1.395(5) ?
C7 C12 . 1.386(5) ?
C8 H8 . 0.950 ?
C8 C9 . 1.390(6) ?
C9 H9 . 0.950 ?
C9 C10 . 1.375(7) ?
C10 H10 . 0.950 ?
C10 C11 . 1.366(7) ?
C11 H11 . 0.950 ?
C11 C12 . 1.389(5) ?
C12 H12 . 0.950 ?
C13 C14 . 1.405(5) ?
C13 C18 . 1.384(5) ?
C14 H14 . 0.950 ?
C14 C15 . 1.373(5) ?
C15 H15 . 0.950 ?
C15 C16 . 1.392(6) ?
C16 H16 . 0.950 ?
C16 C17 . 1.376(6) ?
C17 H17 . 0.950 ?
C17 C18 . 1.389(5) ?
C18 H18 . 0.950 ?
P2 C19 . 1.830(4) ?
P2 C25 . 1.833(4) ?
P2 C31 . 1.819(4) ?
C19 C20 . 1.397(5) ?
C19 C24 . 1.393(5) ?
C20 H20 . 0.950 ?
C20 C21 . 1.390(5) ?
C21 H21 . 0.950 ?
C21 C22 . 1.375(5) ?
C22 H22 . 0.950 ?
C22 C23 . 1.384(6) ?
C23 H23 . 0.950 ?
C23 C24 . 1.397(5) ?
C24 H24 . 0.950 ?
C25 C26 . 1.399(5) ?
C25 C30 . 1.389(5) ?
C26 H26 . 0.950 ?
C26 C27 . 1.380(6) ?
C27 H27 . 0.950 ?
C27 C28 . 1.388(6) ?
C28 H28 . 0.950 ?
C28 C29 . 1.375(6) ?
C29 H29 . 0.950 ?
C29 C30 . 1.396(5) ?
C30 H30 . 0.950 ?
C31 C32 . 1.410(5) ?
C31 C36 . 1.394(5) ?
C32 H32 . 0.950 ?
C32 C33 . 1.378(6) ?
C33 H33 . 0.950 ?
C33 C34 . 1.368(7) ?
C34 H34 . 0.950 ?
C34 C35 . 1.370(7) ?
C35 H35 . 0.950 ?
C35 C36 . 1.395(6) ?
C36 H36 . 0.950 ?
P3 C37 . 1.830(4) ?
P3 C43 . 1.833(4) ?
P3 C49 . 1.829(4) ?
C37 C38 . 1.387(5) ?
C37 C42 . 1.386(5) ?
C38 H38 . 0.950 ?
C38 C39 . 1.392(5) ?
C39 H39 . 0.950 ?
C39 C40 . 1.373(5) ?
C40 H40 . 0.950 ?
C40 C41 . 1.368(6) ?
C41 H41 . 0.950 ?
C41 C42 . 1.397(6) ?
C42 H42 . 0.950 ?
C43 C44 . 1.385(5) ?
C43 C48 . 1.395(5) ?
C44 H44 . 0.950 ?
C44 C45 . 1.391(6) ?
C45 H45 . 0.950 ?
C45 C46 . 1.387(7) ?
C46 H46 . 0.950 ?
C46 C47 . 1.374(7) ?
C47 H47 . 0.950 ?
C47 C48 . 1.394(6) ?
C48 H48 . 0.950 ?
C49 C50 . 1.393(5) ?
C49 C54 . 1.397(5) ?
C50 H50 . 0.950 ?
C50 C51 . 1.397(5) ?
C51 H51 . 0.950 ?
C51 C52 . 1.375(6) ?
C52 H52 . 0.950 ?
C52 C53 . 1.392(6) ?
C53 H53 . 0.950 ?
C53 C54 . 1.390(5) ?
C54 H54 . 0.950 ?
Cl C55 . 1.851(17) ?
Cl C55 2_755 1.862(16) ?
C55 Cl 2_755 1.862(16) ?
C55 H55A . 0.990 ?
C55 H55B . 0.990 ?

loop_
_geom_torsion_atom_site_label_1
_geom_torsion_atom_site_label_2
_geom_torsion_atom_site_label_3
_geom_torsion_atom_site_label_4
_geom_torsion_site_symmetry_1
_geom_torsion_site_symmetry_4
_geom_torsion
S2 W S1 Ag1 . . 109.50(3)
S2 W S1 Ag2 . . 18.11(4)
S3 W S1 Ag1 . . -14.38(3)
S3 W S1 Ag2 . . -105.76(3)
S4 W S1 Ag1 . . -133.06(3)
S4 W S1 Ag2 . . 135.56(3)
S3 Ag1 S1 W . . 11.70(3)
S3 Ag1 S1 Ag2 . . 87.57(3)
I Ag1 S1 W . . -88.30(2)
I Ag1 S1 Ag2 . . -12.43(2)
P1 Ag1 S1 W . . 155.48(3)
P1 Ag1 S1 Ag2 . . -128.65(4)
S2 Ag2 S1 W . . -14.70(3)
S2 Ag2 S1 Ag1 . . -91.35(3)
I Ag2 S1 W . . 89.05(2)
I Ag2 S1 Ag1 . . 12.41(3)
P2 Ag2 S1 W . . -155.83(3)
P2 Ag2 S1 Ag1 . . 127.52(4)
S1 W S2 Ag2 . . -18.04(4)
S1 W S2 Ag3 . . -104.46(3)
S3 W S2 Ag2 . . 105.85(3)
S3 W S2 Ag3 . . 19.43(4)
S4 W S2 Ag2 . . -135.76(4)
S4 W S2 Ag3 . . 137.82(4)
S1 Ag2 S2 W . . 14.80(3)
S1 Ag2 S2 Ag3 . . 93.26(3)
I Ag2 S2 W . . -85.33(3)
I Ag2 S2 Ag3 . . -6.87(2)
P2 Ag2 S2 W . . 153.28(4)
P2 Ag2 S2 Ag3 . . -128.27(4)
S3 Ag3 S2 W . . -15.35(3)
S3 Ag3 S2 Ag2 . . -92.29(3)
I Ag3 S2 W . . 83.94(3)
I Ag3 S2 Ag2 . . 7.00(2)
P3 Ag3 S2 W . . -148.00(3)
P3 Ag3 S2 Ag2 . . 135.06(4)
S1 W S3 Ag1 . . 14.20(3)
S1 W S3 Ag3 . . 104.73(3)
S2 W S3 Ag1 . . -109.70(3)
S2 W S3 Ag3 . . -19.17(4)
S4 W S3 Ag1 . . 132.53(3)
S4 W S3 Ag3 . . -136.94(3)
S1 Ag1 S3 W . . -11.82(3)
S1 Ag1 S3 Ag3 . . -88.52(3)
I Ag1 S3 W . . 88.76(3)
I Ag1 S3 Ag3 . . 12.06(2)
P1 Ag1 S3 W . . -156.29(3)
P1 Ag1 S3 Ag3 . . 127.02(4)
S2 Ag3 S3 W . . 15.43(3)
S2 Ag3 S3 Ag1 . . 91.89(3)
I Ag3 S3 W . . -88.69(2)
I Ag3 S3 Ag1 . . -12.24(2)
P3 Ag3 S3 W . . 151.06(3)
P3 Ag3 S3 Ag1 . . -132.48(3)
S2 Ag3 I Ag1 . . -81.71(3)
S2 Ag3 I Ag2 . . -6.25(2)
S3 Ag3 I Ag1 . . 10.72(2)
S3 Ag3 I Ag2 . . 86.19(2)
P3 Ag3 I Ag1 . . 140.24(3)
P3 Ag3 I Ag2 . . -144.30(3)
S1 Ag2 I Ag1 . . -10.84(2)
S1 Ag2 I Ag3 . . -88.71(2)
S2 Ag2 I Ag1 . . 84.15(2)
S2 Ag2 I Ag3 . . 6.27(2)
P2 Ag2 I Ag1 . . -139.79(3)
P2 Ag2 I Ag3 . . 142.33(3)
S1 Ag1 I Ag2 . . 10.99(2)
S1 Ag1 I Ag3 . . 84.07(2)
S3 Ag1 I Ag2 . . -84.09(2)
S3 Ag1 I Ag3 . . -11.00(2)
P1 Ag1 I Ag2 . . 144.30(3)
P1 Ag1 I Ag3 . . -142.62(3)
S1 Ag1 P1 C1 . . 51.69(14)
S1 Ag1 P1 C7 . . -68.66(14)
S1 Ag1 P1 C13 . . 170.85(12)
S3 Ag1 P1 C1 . . -175.74(13)
S3 Ag1 P1 C7 . . 63.92(14)
S3 Ag1 P1 C13 . . -56.57(13)
I Ag1 P1 C1 . . -62.83(13)
I Ag1 P1 C7 . . 176.82(13)
I Ag1 P1 C13 . . 56.33(12)
Ag1 P1 C1 C2 . . 41.8(3)
Ag1 P1 C1 C6 . . -141.1(3)
C7 P1 C1 C2 . . 166.8(3)
C7 P1 C1 C6 . . -16.1(4)
C13 P1 C1 C2 . . -82.3(3)
C13 P1 C1 C6 . . 94.8(3)
P1 C1 C2 C3 . . 176.9(3)
C6 C1 C2 C3 . . -0.4(6)
C1 C2 C3 C4 . . 1.0(6)
C2 C3 C4 C5 . . -0.8(6)
C3 C4 C5 C6 . . 0.0(6)
P1 C1 C6 C5 . . -177.6(3)
C2 C1 C6 C5 . . -0.5(6)
C4 C5 C6 C1 . . 0.6(6)
Ag1 P1 C7 C8 . . 46.9(3)
Ag1 P1 C7 C12 . . -132.4(3)
C1 P1 C7 C8 . . -80.1(3)
C1 P1 C7 C12 . . 100.6(3)
C13 P1 C7 C8 . . 171.0(3)
C13 P1 C7 C12 . . -8.3(4)
P1 C7 C8 C9 . . 177.4(3)
C12 C7 C8 C9 . . -3.2(6)
C7 C8 C9 C10 . . 1.7(7)
C8 C9 C10 C11 . . 0.9(7)
C9 C10 C11 C12 . . -2.0(7)
P1 C7 C12 C11 . . -178.6(3)
C8 C7 C12 C11 . . 2.0(6)
C10 C11 C12 C7 . . 0.5(6)
Ag1 P1 C13 C14 . . -168.3(2)
Ag1 P1 C13 C18 . . 11.9(3)
C1 P1 C13 C14 . . -42.0(3)
C1 P1 C13 C18 . . 138.2(3)
C7 P1 C13 C14 . . 67.3(3)
C7 P1 C13 C18 . . -112.4(3)
P1 C13 C14 C15 . . -176.7(3)
C18 C13 C14 C15 . . 3.1(5)
C13 C14 C15 C16 . . -1.8(6)
C14 C15 C16 C17 . . -0.4(6)
C15 C16 C17 C18 . . 1.5(7)
P1 C13 C18 C17 . . 177.7(3)
C14 C13 C18 C17 . . -2.1(6)
C16 C17 C18 C13 . . -0.2(6)
S1 Ag2 P2 C19 . . -33.44(14)
S1 Ag2 P2 C25 . . 85.41(13)
S1 Ag2 P2 C31 . . -152.55(13)
S2 Ag2 P2 C19 . . -160.48(13)
S2 Ag2 P2 C25 . . -41.64(14)
S2 Ag2 P2 C31 . . 80.40(14)
I Ag2 P2 C19 . . 78.89(13)
I Ag2 P2 C25 . . -162.27(13)
I Ag2 P2 C31 . . -40.23(13)
Ag2 P2 C19 C20 . . -40.0(3)
Ag2 P2 C19 C24 . . 141.6(3)
C25 P2 C19 C20 . . -164.6(3)
C25 P2 C19 C24 . . 17.1(3)
C31 P2 C19 C20 . . 84.3(3)
C31 P2 C19 C24 . . -94.1(3)
P2 C19 C20 C21 . . -178.2(3)
C24 C19 C20 C21 . . 0.2(5)
C19 C20 C21 C22 . . 0.5(6)
C20 C21 C22 C23 . . -0.7(6)
C21 C22 C23 C24 . . 0.2(6)
P2 C19 C24 C23 . . 177.7(3)
C20 C19 C24 C23 . . -0.7(6)
C22 C23 C24 C19 . . 0.5(6)
Ag2 P2 C25 C26 . . -37.4(3)
Ag2 P2 C25 C30 . . 145.3(3)
C19 P2 C25 C26 . . 87.2(3)
C19 P2 C25 C30 . . -90.1(3)
C31 P2 C25 C26 . . -163.3(3)
C31 P2 C25 C30 . . 19.4(4)
P2 C25 C26 C27 . . -176.4(3)
C30 C25 C26 C27 . . 1.0(6)
C25 C26 C27 C28 . . -0.4(6)
C26 C27 C28 C29 . . -0.8(6)
C27 C28 C29 C30 . . 1.4(6)
P2 C25 C30 C29 . . 176.9(3)
C26 C25 C30 C29 . . -0.4(6)
C28 C29 C30 C25 . . -0.8(6)
Ag2 P2 C31 C32 . . 153.2(3)
Ag2 P2 C31 C36 . . -24.9(3)
C19 P2 C31 C32 . . 28.6(3)
C19 P2 C31 C36 . . -149.5(3)
C25 P2 C31 C32 . . -80.6(3)
C25 P2 C31 C36 . . 101.2(3)
P2 C31 C32 C33 . . -180.0(3)
C36 C31 C32 C33 . . -1.8(5)
C31 C32 C33 C34 . . 0.8(6)
C32 C33 C34 C35 . . 0.4(6)
C33 C34 C35 C36 . . -0.6(6)
P2 C31 C36 C35 . . 179.9(3)
C32 C31 C36 C35 . . 1.7(5)
C34 C35 C36 C31 . . -0.5(6)
S2 Ag3 P3 C37 . . -81.18(13)
S2 Ag3 P3 C43 . . 37.35(14)
S2 Ag3 P3 C49 . . 157.96(13)
S3 Ag3 P3 C37 . . 159.75(13)
S3 Ag3 P3 C43 . . -81.72(13)
S3 Ag3 P3 C49 . . 38.89(13)
I Ag3 P3 C37 . . 44.64(13)
I Ag3 P3 C43 . . 163.17(13)
I Ag3 P3 C49 . . -76.23(13)
Ag3 P3 C37 C38 . . -36.4(4)
Ag3 P3 C37 C42 . . 144.7(3)
C43 P3 C37 C38 . . -160.6(3)
C43 P3 C37 C42 . . 20.4(4)
C49 P3 C37 C38 . . 88.6(3)
C49 P3 C37 C42 . . -90.4(4)
P3 C37 C38 C39 . . -177.8(3)
C42 C37 C38 C39 . . 1.2(6)
C37 C38 C39 C40 . . 0.1(7)
C38 C39 C40 C41 . . -1.0(7)
C39 C40 C41 C42 . . 0.6(7)
P3 C37 C42 C41 . . 177.4(4)
C38 C37 C42 C41 . . -1.6(7)
C40 C41 C42 C37 . . 0.7(7)
Ag3 P3 C43 C44 . . -39.6(3)
Ag3 P3 C43 C48 . . 142.8(3)
C37 P3 C43 C44 . . 87.2(3)
C37 P3 C43 C48 . . -90.4(3)
C49 P3 C43 C44 . . -163.5(3)
C49 P3 C43 C48 . . 18.9(3)
P3 C43 C44 C45 . . -176.1(3)
C48 C43 C44 C45 . . 1.7(6)
C43 C44 C45 C46 . . -0.8(6)
C44 C45 C46 C47 . . -0.5(7)
C45 C46 C47 C48 . . 1.0(7)
C46 C47 C48 C43 . . -0.1(7)
P3 C43 C48 C47 . . 176.4(3)
C44 C43 C48 C47 . . -1.2(6)
Ag3 P3 C49 C50 . . -24.5(3)
Ag3 P3 C49 C54 . . 155.5(3)
C37 P3 C49 C50 . . -152.3(3)
C37 P3 C49 C54 . . 27.6(4)
C43 P3 C49 C50 . . 99.9(3)
C43 P3 C49 C54 . . -80.1(3)
P3 C49 C50 C51 . . 179.9(3)
C54 C49 C50 C51 . . 0.0(6)
C49 C50 C51 C52 . . -0.4(6)
C50 C51 C52 C53 . . 1.0(6)
C51 C52 C53 C54 . . -1.2(6)
C52 C53 C54 C49 . . 0.8(6)
P3 C49 C54 C53 . . 179.9(3)
C50 C49 C54 C53 . . -0.2(6)
C55 Cl C55 Cl 2_755 2_755 0.0
